data_4336429
loop_
_publ_author_name
'Alexander G. Tskhovrebov'
'Euro Solari'
'Rosario Scopelliti'
'Kay Severin'

_publ_section_title
;
 Insertion of Zerovalent Nickel into the N-N Bond of
 N-Heterocyclic-Carbene-Activated N2O
;
_journal_name_full 'Inorganic Chemistry'
_journal_page_first 11688
_journal_page_last 11690
_journal_paper_doi 10.1021/ic401524w
_journal_volume 52
_journal_year 2013
_chemical_formula_moiety 'C18 H32 N8 Ni2 O2'
_chemical_formula_sum 'C18 H32 N8 Ni2 O2'
_chemical_formula_weight 509.94
_space_group_IT_number 14
_symmetry_cell_setting monoclinic
_symmetry_space_group_name_Hall '-P 2ybc'
_symmetry_space_group_name_H-M 'P 1 21/c 1'
_atom_sites_solution_hydrogens geom
_atom_sites_solution_primary direct
_atom_sites_solution_secondary difmap
_audit_creation_method SHELXL-97
_audit_update_record
;
2013-04-23 # Formatted by publCIF
;
_cell_angle_alpha 90.00
_cell_angle_beta 103.63(2)
_cell_angle_gamma 90.00
_cell_formula_units_Z 2
_cell_length_a 10.137(3)
_cell_length_b 9.3930(16)
_cell_length_c 13.106(3)
_cell_measurement_reflns_used 111
_cell_measurement_temperature 100(2)
_cell_measurement_theta_max 22
_cell_measurement_theta_min 3
_cell_volume 1212.8(5)
_computing_cell_refinement 'Dirax/lsq (Duisenberg & Schreurs, 1989-2000)'
_computing_data_collection 'Collect (Bruker AXS BV, 1997-2004)'
_computing_data_reduction 'EvalCCD (Duisenberg & Schreurs, 1990-2000)'
_computing_molecular_graphics 'Bruker SHELXTL'
_computing_publication_material 'Bruker SHELXTL'
_computing_structure_refinement 'SHELXL-97 (Sheldrick, 1997)'
_computing_structure_solution 'SHELXS-97 (Sheldrick, 1990)'
_diffrn_ambient_temperature 100(2)
_diffrn_measured_fraction_theta_full 0.994
_diffrn_measured_fraction_theta_max 0.994
_diffrn_measurement_device_type 'Bruker APEX II CCD'
_diffrn_measurement_method 'phi and omega scans'
_diffrn_radiation_monochromator graphite
_diffrn_radiation_source 'fine-focus sealed tube'
_diffrn_radiation_type MoK\a
_diffrn_radiation_wavelength 0.71073
_diffrn_reflns_av_R_equivalents 0.1155
_diffrn_reflns_av_sigmaI/netI 0.0664
_diffrn_reflns_limit_h_max 13
_diffrn_reflns_limit_h_min -13
_diffrn_reflns_limit_k_max 12
_diffrn_reflns_limit_k_min -12
_diffrn_reflns_limit_l_max 17
_diffrn_reflns_limit_l_min -16
_diffrn_reflns_number 15233
_diffrn_reflns_theta_full 27.51
_diffrn_reflns_theta_max 27.51
_diffrn_reflns_theta_min 3.16
_exptl_absorpt_coefficient_mu 1.581
_exptl_absorpt_correction_T_max 0.7456
_exptl_absorpt_correction_T_min 0.4714
_exptl_absorpt_correction_type multi-scan
_exptl_absorpt_process_details 'SADABS 2008, Bruker AXS, 2008'
_exptl_crystal_colour green
_exptl_crystal_density_diffrn 1.396
_exptl_crystal_description prismatic
_exptl_crystal_F_000 536
_exptl_crystal_size_max 0.26
_exptl_crystal_size_mid 0.20
_exptl_crystal_size_min 0.18
_refine_diff_density_max 2.041
_refine_diff_density_min -0.631
_refine_diff_density_rms 0.168
_refine_ls_extinction_method none
_refine_ls_goodness_of_fit_ref 1.233
_refine_ls_hydrogen_treatment constr
_refine_ls_matrix_type full
_refine_ls_number_parameters 136
_refine_ls_number_reflns 2770
_refine_ls_number_restraints 0
_refine_ls_restrained_S_all 1.233
_refine_ls_R_factor_all 0.1011
_refine_ls_R_factor_gt 0.0782
_refine_ls_shift/su_max 0.000
_refine_ls_shift/su_mean 0.000
_refine_ls_structure_factor_coef Fsqd
_refine_ls_weighting_details 'calc w=1/[\s^2^(Fo^2^)+(0.0325P)^2^+13.8362P] where P=(Fo^2^+2Fc^2^)/3'
_refine_ls_weighting_scheme calc
_refine_ls_wR_factor_gt 0.2002
_refine_ls_wR_factor_ref 0.2159
_reflns_number_gt 2174
_reflns_number_total 2770
_reflns_threshold_expression >2sigma(I)
_cod_data_source_file ic401524w_si_002.cif
_cod_data_source_block al475
_cod_original_sg_symbol_H-M 'P 21/c'
_cod_database_code 4336429

loop_
_symmetry_equiv_pos_as_xyz
'x, y, z'
'-x, y+1/2, -z+1/2'
'-x, -y, -z'
'x, -y-1/2, z-1/2'

loop_
_atom_site_label
_atom_site_type_symbol
_atom_site_fract_x
_atom_site_fract_y
_atom_site_fract_z
_atom_site_U_iso_or_equiv
_atom_site_adp_type
_atom_site_occupancy
_atom_site_symmetry_multiplicity
_atom_site_calc_flag
_atom_site_refinement_flags
Ni1 Ni 0.62763(8) 0.06549(8) 0.50337(6) 0.0183(3) Uani 1 1 d .
O1 O 0.8676(6) 0.2267(7) 0.5580(5) 0.0453(15) Uani 1 1 d .
N1 N 0.2520(5) 0.2182(6) 0.3197(4) 0.0229(12) Uani 1 1 d .
N2 N 0.4380(5) 0.2024(6) 0.2611(4) 0.0197(11) Uani 1 1 d .
N3 N 0.4422(5) 0.0907(6) 0.4288(4) 0.0202(11) Uani 1 1 d .
N4 N 0.7710(5) 0.1540(6) 0.5266(4) 0.0227(11) Uani 1 1 d .
C1 C 0.3844(6) 0.1634(6) 0.3457(5) 0.0186(12) Uani 1 1 d .
C2 C 0.2282(7) 0.2851(8) 0.2219(5) 0.0263(14) Uani 1 1 d .
H2 H 0.1457 0.3291 0.1864 0.032 Uiso 1 1 calc R
C3 C 0.3426(7) 0.2765(7) 0.1865(5) 0.0254(14) Uani 1 1 d .
H3 H 0.3555 0.3142 0.1222 0.030 Uiso 1 1 calc R
C4 C 0.1549(6) 0.2089(7) 0.3863(6) 0.0231(13) Uani 1 1 d .
H4 H 0.2011 0.1587 0.4524 0.028 Uiso 1 1 calc R
C5 C 0.1148(8) 0.3576(8) 0.4170(7) 0.0351(17) Uani 1 1 d .
H5A H 0.1963 0.4093 0.4533 0.053 Uiso 1 1 calc R
H5B H 0.0526 0.3485 0.4637 0.053 Uiso 1 1 calc R
H5C H 0.0698 0.4099 0.3537 0.053 Uiso 1 1 calc R
C6 C 0.0319(7) 0.1190(9) 0.3329(6) 0.0335(16) Uani 1 1 d .
H6A H -0.0175 0.1673 0.2690 0.050 Uiso 1 1 calc R
H6B H -0.0281 0.1067 0.3809 0.050 Uiso 1 1 calc R
H6C H 0.0627 0.0256 0.3146 0.050 Uiso 1 1 calc R
C7 C 0.5768(7) 0.1670(7) 0.2505(5) 0.0237(13) Uani 1 1 d .
H7 H 0.6147 0.0937 0.3049 0.028 Uiso 1 1 calc R
C8 C 0.5735(8) 0.1017(8) 0.1429(6) 0.0331(16) Uani 1 1 d .
H8A H 0.5113 0.0203 0.1309 0.050 Uiso 1 1 calc R
H8B H 0.6648 0.0698 0.1407 0.050 Uiso 1 1 calc R
H8C H 0.5422 0.1733 0.0881 0.050 Uiso 1 1 calc R
C9 C 0.6679(7) 0.2997(8) 0.2743(6) 0.0278(15) Uani 1 1 d .
H9A H 0.6337 0.3733 0.2218 0.042 Uiso 1 1 calc R
H9B H 0.7610 0.2744 0.2719 0.042 Uiso 1 1 calc R
H9C H 0.6672 0.3359 0.3443 0.042 Uiso 1 1 calc R

loop_
_atom_site_aniso_label
_atom_site_aniso_U_11
_atom_site_aniso_U_22
_atom_site_aniso_U_33
_atom_site_aniso_U_23
_atom_site_aniso_U_13
_atom_site_aniso_U_12
Ni1 0.0161(4) 0.0169(4) 0.0233(4) 0.0019(3) 0.0073(3) -0.0010(3)
O1 0.028(3) 0.055(4) 0.053(4) -0.002(3) 0.010(2) -0.026(3)
N1 0.015(2) 0.027(3) 0.027(3) 0.005(2) 0.006(2) 0.007(2)
N2 0.021(3) 0.019(3) 0.020(3) 0.002(2) 0.007(2) 0.003(2)
N3 0.015(2) 0.018(3) 0.028(3) 0.002(2) 0.007(2) -0.0017(19)
N4 0.020(3) 0.021(3) 0.029(3) 0.003(2) 0.010(2) -0.001(2)
C1 0.014(3) 0.015(3) 0.029(3) -0.001(2) 0.008(2) 0.000(2)
C2 0.023(3) 0.030(4) 0.025(3) 0.004(3) 0.005(3) 0.006(3)
C3 0.027(3) 0.023(3) 0.028(3) 0.007(3) 0.010(3) 0.006(3)
C4 0.017(3) 0.021(3) 0.033(4) 0.003(3) 0.010(2) 0.002(2)
C5 0.044(4) 0.022(4) 0.048(5) 0.002(3) 0.028(4) 0.005(3)
C6 0.023(3) 0.036(4) 0.041(4) -0.001(3) 0.006(3) 0.000(3)
C7 0.029(3) 0.021(3) 0.024(3) 0.007(2) 0.012(3) 0.008(3)
C8 0.041(4) 0.024(4) 0.042(4) 0.003(3) 0.023(3) 0.006(3)
C9 0.025(3) 0.026(4) 0.033(4) 0.006(3) 0.008(3) 0.003(3)

loop_
_atom_type_symbol
_atom_type_description
_atom_type_scat_dispersion_real
_atom_type_scat_dispersion_imag
_atom_type_scat_source
C C 0.0033 0.0016 'International Tables Vol C Tables 4.2.6.8 and 6.1.1.4'
H H 0.0000 0.0000 'International Tables Vol C Tables 4.2.6.8 and 6.1.1.4'
N N 0.0061 0.0033 'International Tables Vol C Tables 4.2.6.8 and 6.1.1.4'
O O 0.0106 0.0060 'International Tables Vol C Tables 4.2.6.8 and 6.1.1.4'
Ni Ni 0.3393 1.1124 'International Tables Vol C Tables 4.2.6.8 and 6.1.1.4'

loop_
_geom_angle_atom_site_label_1
_geom_angle_atom_site_label_2
_geom_angle_atom_site_label_3
_geom_angle
_geom_angle_site_symmetry_1
_geom_angle_site_symmetry_3
N4 Ni1 N3 138.7(3) . .
N4 Ni1 N3 134.7(3) . 3_656
N3 Ni1 N3 84.7(2) . 3_656
N4 Ni1 Ni1 169.8(2) . 3_656
N3 Ni1 Ni1 42.55(16) . 3_656
N3 Ni1 Ni1 42.12(15) 3_656 3_656
C2 N1 C1 109.7(5) . .
C2 N1 C4 125.4(5) . .
C1 N1 C4 124.9(5) . .
C3 N2 C1 110.7(5) . .
C3 N2 C7 124.4(5) . .
C1 N2 C7 124.9(5) . .
C1 N3 Ni1 133.2(4) . .
C1 N3 Ni1 129.9(4) . 3_656
Ni1 N3 Ni1 95.3(2) . 3_656
O1 N4 Ni1 168.6(6) . .
N3 C1 N2 128.3(5) . .
N3 C1 N1 127.8(6) . .
N2 C1 N1 103.9(5) . .
C3 C2 N1 108.2(6) . .
C3 C2 H2 125.9 . .
N1 C2 H2 125.9 . .
C2 C3 N2 107.5(6) . .
C2 C3 H3 126.3 . .
N2 C3 H3 126.3 . .
N1 C4 C6 110.5(6) . .
N1 C4 C5 111.0(6) . .
C6 C4 C5 112.6(6) . .
N1 C4 H4 107.5 . .
C6 C4 H4 107.5 . .
C5 C4 H4 107.5 . .
C4 C5 H5A 109.5 . .
C4 C5 H5B 109.5 . .
H5A C5 H5B 109.5 . .
C4 C5 H5C 109.5 . .
H5A C5 H5C 109.5 . .
H5B C5 H5C 109.5 . .
C4 C6 H6A 109.5 . .
C4 C6 H6B 109.5 . .
H6A C6 H6B 109.5 . .
C4 C6 H6C 109.5 . .
H6A C6 H6C 109.5 . .
H6B C6 H6C 109.5 . .
N2 C7 C8 111.1(6) . .
N2 C7 C9 109.7(5) . .
C8 C7 C9 113.1(6) . .
N2 C7 H7 107.6 . .
C8 C7 H7 107.6 . .
C9 C7 H7 107.6 . .
C7 C8 H8A 109.5 . .
C7 C8 H8B 109.5 . .
H8A C8 H8B 109.5 . .
C7 C8 H8C 109.5 . .
H8A C8 H8C 109.5 . .
H8B C8 H8C 109.5 . .
C7 C9 H9A 109.5 . .
C7 C9 H9B 109.5 . .
H9A C9 H9B 109.5 . .
C7 C9 H9C 109.5 . .
H9A C9 H9C 109.5 . .
H9B C9 H9C 109.5 . .

loop_
_geom_bond_atom_site_label_1
_geom_bond_atom_site_label_2
_geom_bond_distance
_geom_bond_site_symmetry_2
Ni1 N4 1.639(5) .
Ni1 N3 1.918(5) .
Ni1 N3 1.934(5) 3_656
Ni1 Ni1 2.8478(16) 3_656
O1 N4 1.185(7) .
N1 C2 1.397(9) .
N1 C1 1.402(7) .
N1 C4 1.464(8) .
N2 C3 1.390(8) .
N2 C1 1.394(8) .
N2 C7 1.483(8) .
N3 C1 1.301(8) .
N3 Ni1 1.934(5) 3_656
C2 C3 1.349(9) .
C2 H2 0.9500 .
C3 H3 0.9500 .
C4 C6 1.531(10) .
C4 C5 1.535(9) .
C4 H4 1.0000 .
C5 H5A 0.9800 .
C5 H5B 0.9800 .
C5 H5C 0.9800 .
C6 H6A 0.9800 .
C6 H6B 0.9800 .
C6 H6C 0.9800 .
C7 C8 1.531(10) .
C7 C9 1.539(10) .
C7 H7 1.0000 .
C8 H8A 0.9800 .
C8 H8B 0.9800 .
C8 H8C 0.9800 .
C9 H9A 0.9800 .
C9 H9B 0.9800 .
C9 H9C 0.9800 .

loop_
_geom_torsion_atom_site_label_1
_geom_torsion_atom_site_label_2
_geom_torsion_atom_site_label_3
_geom_torsion_atom_site_label_4
_geom_torsion
_geom_torsion_site_symmetry_1
_geom_torsion_site_symmetry_4
N4 Ni1 N3 C1 28.9(8) . .
N3 Ni1 N3 C1 -166.3(8) 3_656 .
Ni1 Ni1 N3 C1 -166.3(8) 3_656 .
N4 Ni1 N3 Ni1 -164.8(3) . 3_656
N3 Ni1 N3 Ni1 -0.001(1) 3_656 3_656
N3 Ni1 N4 O1 90(3) . .
N3 Ni1 N4 O1 -69(3) 3_656 .
Ni1 Ni1 N4 O1 -2(4) 3_656 .
Ni1 N3 C1 N2 27.8(10) . .
Ni1 N3 C1 N2 -134.4(6) 3_656 .
Ni1 N3 C1 N1 -153.7(5) . .
Ni1 N3 C1 N1 44.2(10) 3_656 .
C3 N2 C1 N3 178.3(6) . .
C7 N2 C1 N3 -0.3(10) . .
C3 N2 C1 N1 -0.5(7) . .
C7 N2 C1 N1 -179.1(6) . .
C2 N1 C1 N3 -177.8(6) . .
C4 N1 C1 N3 3.3(11) . .
C2 N1 C1 N2 1.0(7) . .
C4 N1 C1 N2 -177.9(6) . .
C1 N1 C2 C3 -1.2(8) . .
C4 N1 C2 C3 177.7(6) . .
N1 C2 C3 N2 0.8(8) . .
C1 N2 C3 C2 -0.2(8) . .
C7 N2 C3 C2 178.4(6) . .
C2 N1 C4 C6 65.2(9) . .
C1 N1 C4 C6 -116.1(7) . .
C2 N1 C4 C5 -60.4(9) . .
C1 N1 C4 C5 118.3(7) . .
C3 N2 C7 C8 -48.3(8) . .
C1 N2 C7 C8 130.2(6) . .
C3 N2 C7 C9 77.5(8) . .
C1 N2 C7 C9 -104.0(7) . .
